data_7205510
loop_
_publ_author_name
'Fenton, Hazel'
'Tidmarsh, Ian S.'
'Ward, Michael D.'

_publ_section_title
;
 Luminescent silver(i) coordination networks based on
 bis-(3,5-dimethylpyrazolyl)naphthalene ligands
;
_journal_issue 5
_journal_name_full CrystEngComm
_journal_page_first 1432
_journal_paper_doi 10.1039/c0ce00690d
_journal_volume 13
_journal_year 2011
_chemical_formula_sum 'C22 H24 Ag N5 O3'
_chemical_formula_weight 514.33
_chemical_name_systematic
;
?
;
_space_group_IT_number 15
_symmetry_cell_setting monoclinic
_symmetry_space_group_name_Hall '-C 2yc'
_symmetry_space_group_name_H-M 'C 1 2/c 1'
_atom_sites_solution_hydrogens geom
_atom_sites_solution_primary direct
_atom_sites_solution_secondary difmap
_audit_creation_method SHELXL-97
_cell_angle_alpha 90.00
_cell_angle_beta 132.487(3)
_cell_angle_gamma 90.00
_cell_formula_units_Z 4
_cell_length_a 23.0936(9)
_cell_length_b 7.9450(3)
_cell_length_c 15.8799(7)
_cell_measurement_reflns_used 9821
_cell_measurement_temperature 100(2)
_cell_measurement_theta_max 33.471
_cell_measurement_theta_min 2.3955
_cell_volume 2148.59(18)
_computing_cell_refinement 'Bruker SMART'
_computing_data_collection 'Bruker SMART'
_computing_data_reduction 'Bruker SAINT'
_computing_molecular_graphics 'Bruker SHELXTL'
_computing_publication_material 'Bruker SHELXTL'
_computing_structure_refinement 'Bruker SHELXTL'
_computing_structure_solution 'Bruker SHELXTL'
_diffrn_ambient_temperature 100(2)
_diffrn_measured_fraction_theta_full 1.000
_diffrn_measured_fraction_theta_max 1.000
_diffrn_measurement_device_type 'CCD area detector'
_diffrn_measurement_method 'phi and omega scans'
_diffrn_radiation_monochromator graphite
_diffrn_radiation_source 'fine-focus sealed tube'
_diffrn_radiation_type MoK\a
_diffrn_radiation_wavelength 0.71073
_diffrn_reflns_av_R_equivalents 0.0213
_diffrn_reflns_av_sigmaI/netI 0.0104
_diffrn_reflns_limit_h_max 29
_diffrn_reflns_limit_h_min -29
_diffrn_reflns_limit_k_max 10
_diffrn_reflns_limit_k_min -9
_diffrn_reflns_limit_l_max 20
_diffrn_reflns_limit_l_min -20
_diffrn_reflns_number 19168
_diffrn_reflns_theta_full 27.48
_diffrn_reflns_theta_max 27.48
_diffrn_reflns_theta_min 2.39
_exptl_absorpt_coefficient_mu 0.972
_exptl_absorpt_correction_T_max 0.8293
_exptl_absorpt_correction_T_min 0.6970
_exptl_absorpt_correction_type multi-scan
_exptl_absorpt_process_details SADABS
_exptl_crystal_colour colourless
_exptl_crystal_density_diffrn 1.590
_exptl_crystal_density_method 'not measured'
_exptl_crystal_description block
_exptl_crystal_F_000 1048
_exptl_crystal_size_max 0.40
_exptl_crystal_size_mid 0.25
_exptl_crystal_size_min 0.20
_refine_diff_density_max 2.074
_refine_diff_density_min -0.466
_refine_diff_density_rms 0.084
_refine_ls_extinction_method none
_refine_ls_goodness_of_fit_ref 1.106
_refine_ls_hydrogen_treatment constr
_refine_ls_matrix_type full
_refine_ls_number_parameters 144
_refine_ls_number_reflns 2464
_refine_ls_number_restraints 0
_refine_ls_restrained_S_all 1.106
_refine_ls_R_factor_all 0.0251
_refine_ls_R_factor_gt 0.0248
_refine_ls_shift/su_max 0.001
_refine_ls_shift/su_mean 0.000
_refine_ls_structure_factor_coef Fsqd
_refine_ls_weighting_details 'calc w=1/[\s^2^(Fo^2^)+(0.0326P)^2^+4.3725P] where P=(Fo^2^+2Fc^2^)/3'
_refine_ls_weighting_scheme calc
_refine_ls_wR_factor_gt 0.0652
_refine_ls_wR_factor_ref 0.0655
_reflns_number_gt 2421
_reflns_number_total 2464
_reflns_threshold_expression >2sigma(I)
_cod_data_source_file C0CE00690D.TXT
_cod_data_source_block imw1169c2c
_cod_depositor_comments
;
The following automatic conversions were performed:
'_symmetry_cell_setting' value 'Monoclinic' changed to 'monoclinic'
according to '/home/saulius/struct/CIF-dictionaries/cif_core.dic'
dictionary named 'cif_core.dic' version 2.4.1 from 2010-06-29.

Automatic conversion script
Id: cif_fix_enum 1555 2011-01-17 13:19:09Z saulius 
;
_cod_original_cell_volume 2148.59(15)
_cod_original_sg_symbol_H-M C2/c
_cod_database_code 7205510

loop_
_symmetry_equiv_pos_as_xyz
'x, y, z'
'-x, y, -z+1/2'
'x+1/2, y+1/2, z'
'-x+1/2, y+1/2, -z+1/2'
'-x, -y, -z'
'x, -y, z-1/2'
'-x+1/2, -y+1/2, -z'
'x+1/2, -y+1/2, z-1/2'

loop_
_atom_site_label
_atom_site_type_symbol
_atom_site_fract_x
_atom_site_fract_y
_atom_site_fract_z
_atom_site_U_iso_or_equiv
_atom_site_adp_type
_atom_site_occupancy
_atom_site_symmetry_multiplicity
_atom_site_calc_flag
_atom_site_refinement_flags
_atom_site_disorder_assembly
_atom_site_disorder_group
Ag1 Ag 1.0000 0.34831(3) 0.2500 0.02484(8) Uani 1 2 d S . .
N11 N 0.95073(9) 0.1929(2) 0.03103(13) 0.0192(3) Uani 1 1 d . . .
N12 N 1.01205(9) 0.2704(2) 0.13072(12) 0.0194(3) Uani 1 1 d . . .
C13 C 1.06006(10) 0.3219(2) 0.11660(15) 0.0190(3) Uani 1 1 d . . .
C14 C 1.02879(10) 0.2782(2) 0.00693(15) 0.0208(3) Uani 1 1 d . . .
H14 H 1.0513 0.3000 -0.0245 0.025 Uiso 1 1 calc R . .
C15 C 0.95859(10) 0.1972(2) -0.04583(15) 0.0202(3) Uani 1 1 d . . .
C16 C 1.13555(11) 0.4065(3) 0.21290(16) 0.0248(4) Uani 1 1 d . . .
H16A H 1.1312 0.4569 0.2648 0.037 Uiso 1 1 calc R . .
H16B H 1.1469 0.4947 0.1826 0.037 Uiso 1 1 calc R . .
H16C H 1.1781 0.3235 0.2545 0.037 Uiso 1 1 calc R . .
C17 C 0.89793(12) 0.1260(3) -0.16335(16) 0.0262(4) Uani 1 1 d . . .
H17A H 0.8970 0.0031 -0.1588 0.039 Uiso 1 1 calc R . .
H17B H 0.9108 0.1563 -0.2090 0.039 Uiso 1 1 calc R . .
H17C H 0.8463 0.1717 -0.1994 0.039 Uiso 1 1 calc R . .
C18 C 0.88939(11) 0.1164(2) 0.02184(16) 0.0213(3) Uani 1 1 d . . .
H18A H 0.9140 0.0532 0.0928 0.026 Uiso 1 1 calc R . .
H18B H 0.8598 0.0350 -0.0422 0.026 Uiso 1 1 calc R . .
C21 C 0.77777(9) 0.1908(2) 0.01124(14) 0.0165(3) Uani 1 1 d . . .
C22 C 0.83257(10) 0.2443(2) 0.00227(14) 0.0175(3) Uani 1 1 d . . .
C23 C 0.83199(10) 0.4082(2) -0.02519(15) 0.0207(3) Uani 1 1 d . . .
H23 H 0.8692 0.4439 -0.0295 0.025 Uiso 1 1 calc R . .
C24 C 0.77719(10) 0.5248(2) -0.04718(15) 0.0216(3) Uani 1 1 d . . .
H24 H 0.7779 0.6377 -0.0662 0.026 Uiso 1 1 calc R . .
C25 C 0.72306(10) 0.4774(2) -0.04142(15) 0.0192(3) Uani 1 1 d . . .
H25 H 0.6859 0.5568 -0.0576 0.023 Uiso 1 1 calc R . .
N1 N 1.0000 0.7296(3) 0.2500 0.0229(4) Uani 1 2 d S . .
O1 O 1.06302(9) 0.6506(2) 0.32071(14) 0.0343(4) Uani 1 1 d . . .
O2 O 1.0000 0.8861(3) 0.2500 0.0341(5) Uani 1 2 d S . .

loop_
_atom_site_aniso_label
_atom_site_aniso_U_11
_atom_site_aniso_U_22
_atom_site_aniso_U_33
_atom_site_aniso_U_23
_atom_site_aniso_U_13
_atom_site_aniso_U_12
Ag1 0.02850(12) 0.03480(13) 0.02113(12) 0.000 0.02075(10) 0.000
N11 0.0171(7) 0.0262(7) 0.0185(7) -0.0008(6) 0.0137(6) -0.0002(6)
N12 0.0190(7) 0.0258(8) 0.0168(7) 0.0002(6) 0.0134(6) 0.0007(6)
C13 0.0178(8) 0.0242(8) 0.0173(8) 0.0032(6) 0.0128(7) 0.0031(6)
C14 0.0212(8) 0.0286(9) 0.0180(8) 0.0023(7) 0.0154(7) 0.0016(7)
C15 0.0203(8) 0.0260(8) 0.0178(8) 0.0020(7) 0.0143(7) 0.0039(7)
C16 0.0201(8) 0.0350(10) 0.0184(8) 0.0003(7) 0.0126(7) -0.0029(7)
C17 0.0257(9) 0.0325(10) 0.0188(9) -0.0028(7) 0.0145(8) -0.0010(8)
C18 0.0198(8) 0.0254(9) 0.0255(9) 0.0000(7) 0.0180(8) -0.0004(7)
C21 0.0148(7) 0.0217(8) 0.0120(7) -0.0012(6) 0.0087(6) -0.0019(6)
C22 0.0148(7) 0.0244(8) 0.0136(7) -0.0001(6) 0.0097(6) -0.0006(6)
C23 0.0182(8) 0.0265(9) 0.0193(8) 0.0013(7) 0.0134(7) -0.0024(7)
C24 0.0203(8) 0.0213(8) 0.0216(8) 0.0037(7) 0.0135(7) -0.0008(7)
C25 0.0178(8) 0.0214(8) 0.0174(8) 0.0013(6) 0.0114(7) 0.0007(6)
N1 0.0261(11) 0.0309(12) 0.0165(10) 0.000 0.0163(9) 0.000
O1 0.0303(8) 0.0396(9) 0.0292(8) 0.0093(6) 0.0186(7) 0.0084(6)
O2 0.0416(12) 0.0271(10) 0.0328(11) 0.000 0.0248(10) 0.000

loop_
_atom_type_symbol
_atom_type_description
_atom_type_scat_dispersion_real
_atom_type_scat_dispersion_imag
_atom_type_scat_source
C C 0.0033 0.0016 'International Tables Vol C Tables 4.2.6.8 and 6.1.1.4'
H H 0.0000 0.0000 'International Tables Vol C Tables 4.2.6.8 and 6.1.1.4'
N N 0.0061 0.0033 'International Tables Vol C Tables 4.2.6.8 and 6.1.1.4'
Ag Ag -0.8971 1.1015 'International Tables Vol C Tables 4.2.6.8 and 6.1.1.4'
O O 0.0106 0.0060 'International Tables Vol C Tables 4.2.6.8 and 6.1.1.4'

loop_
_geom_angle_atom_site_label_1
_geom_angle_atom_site_label_2
_geom_angle_atom_site_label_3
_geom_angle
_geom_angle_site_symmetry_1
_geom_angle_site_symmetry_3
_geom_angle_publ_flag
N12 Ag1 N12 147.02(8) 2_755 . ?
C15 N11 N12 111.70(14) . . ?
C15 N11 C18 129.47(16) . . ?
N12 N11 C18 118.81(14) . . ?
C13 N12 N11 105.79(14) . . ?
C13 N12 Ag1 131.77(13) . . ?
N11 N12 Ag1 119.62(11) . . ?
N12 C13 C14 110.02(16) . . ?
N12 C13 C16 119.58(16) . . ?
C14 C13 C16 130.36(16) . . ?
C15 C14 C13 106.07(16) . . ?
C15 C14 H14 127.0 . . ?
C13 C14 H14 127.0 . . ?
N11 C15 C14 106.41(16) . . ?
N11 C15 C17 122.31(17) . . ?
C14 C15 C17 131.28(17) . . ?
C13 C16 H16A 109.5 . . ?
C13 C16 H16B 109.5 . . ?
H16A C16 H16B 109.5 . . ?
C13 C16 H16C 109.5 . . ?
H16A C16 H16C 109.5 . . ?
H16B C16 H16C 109.5 . . ?
C15 C17 H17A 109.5 . . ?
C15 C17 H17B 109.5 . . ?
H17A C17 H17B 109.5 . . ?
C15 C17 H17C 109.5 . . ?
H17A C17 H17C 109.5 . . ?
H17B C17 H17C 109.5 . . ?
N11 C18 C22 112.90(15) . . ?
N11 C18 H18A 109.0 . . ?
C22 C18 H18A 109.0 . . ?
N11 C18 H18B 109.0 . . ?
C22 C18 H18B 109.0 . . ?
H18A C18 H18B 107.8 . . ?
C25 C21 C21 119.22(19) 7_655 7_655 ?
C25 C21 C22 121.75(16) 7_655 . ?
C21 C21 C22 119.0(2) 7_655 . ?
C23 C22 C21 119.65(16) . . ?
C23 C22 C18 121.55(15) . . ?
C21 C22 C18 118.80(16) . . ?
C22 C23 C24 121.19(16) . . ?
C22 C23 H23 119.4 . . ?
C24 C23 H23 119.4 . . ?
C25 C24 C23 120.76(17) . . ?
C25 C24 H24 119.6 . . ?
C23 C24 H24 119.6 . . ?
C24 C25 C21 120.13(16) . 7_655 ?
C24 C25 H25 119.9 . . ?
C21 C25 H25 119.9 7_655 . ?
O2 N1 O1 120.13(12) . 2_755 ?
O2 N1 O1 120.13(12) . . ?
O1 N1 O1 119.7(2) 2_755 . ?

loop_
_geom_bond_atom_site_label_1
_geom_bond_atom_site_label_2
_geom_bond_distance
_geom_bond_site_symmetry_2
_geom_bond_publ_flag
Ag1 N12 2.1819(14) 2_755 ?
Ag1 N12 2.1819(14) . ?
N11 C15 1.350(2) . ?
N11 N12 1.364(2) . ?
N11 C18 1.456(2) . ?
N12 C13 1.335(2) . ?
C13 C14 1.406(2) . ?
C13 C16 1.493(3) . ?
C14 C15 1.382(3) . ?
C14 H14 0.9500 . ?
C15 C17 1.495(3) . ?
C16 H16A 0.9800 . ?
C16 H16B 0.9800 . ?
C16 H16C 0.9800 . ?
C17 H17A 0.9800 . ?
C17 H17B 0.9800 . ?
C17 H17C 0.9800 . ?
C18 C22 1.517(2) . ?
C18 H18A 0.9900 . ?
C18 H18B 0.9900 . ?
C21 C25 1.424(2) 7_655 ?
C21 C21 1.428(3) 7_655 ?
C21 C22 1.430(2) . ?
C22 C23 1.371(3) . ?
C23 C24 1.408(3) . ?
C23 H23 0.9500 . ?
C24 C25 1.367(2) . ?
C24 H24 0.9500 . ?
C25 C21 1.424(2) 7_655 ?
C25 H25 0.9500 . ?
N1 O2 1.243(3) . ?
N1 O1 1.2513(19) 2_755 ?
N1 O1 1.2513(19) . ?

loop_
_geom_torsion_atom_site_label_1
_geom_torsion_atom_site_label_2
_geom_torsion_atom_site_label_3
_geom_torsion_atom_site_label_4
_geom_torsion
_geom_torsion_site_symmetry_1
_geom_torsion_site_symmetry_2
_geom_torsion_site_symmetry_3
_geom_torsion_site_symmetry_4
_geom_torsion_publ_flag
C15 N11 N12 C13 -1.0(2) . . . . ?
C18 N11 N12 C13 177.48(15) . . . . ?
C15 N11 N12 Ag1 162.13(12) . . . . ?
C18 N11 N12 Ag1 -19.4(2) . . . . ?
N12 Ag1 N12 C13 -133.85(16) 2_755 . . . ?
N12 Ag1 N12 N11 68.13(12) 2_755 . . . ?
N11 N12 C13 C14 0.5(2) . . . . ?
Ag1 N12 C13 C14 -159.75(13) . . . . ?
N11 N12 C13 C16 -177.55(16) . . . . ?
Ag1 N12 C13 C16 22.2(3) . . . . ?
N12 C13 C14 C15 0.2(2) . . . . ?
C16 C13 C14 C15 177.92(19) . . . . ?
N12 N11 C15 C14 1.1(2) . . . . ?
C18 N11 C15 C14 -177.17(17) . . . . ?
N12 N11 C15 C17 -177.95(17) . . . . ?
C18 N11 C15 C17 3.8(3) . . . . ?
C13 C14 C15 N11 -0.8(2) . . . . ?
C13 C14 C15 C17 178.19(19) . . . . ?
C15 N11 C18 C22 -104.4(2) . . . . ?
N12 N11 C18 C22 77.4(2) . . . . ?
C25 C21 C22 C23 -178.91(16) 7_655 . . . ?
C21 C21 C22 C23 1.4(3) 7_655 . . . ?
C25 C21 C22 C18 2.0(2) 7_655 . . . ?
C21 C21 C22 C18 -177.71(18) 7_655 . . . ?
N11 C18 C22 C23 11.6(2) . . . . ?
N11 C18 C22 C21 -169.33(15) . . . . ?
C21 C22 C23 C24 -1.3(3) . . . . ?
C18 C22 C23 C24 177.72(17) . . . . ?
C22 C23 C24 C25 0.2(3) . . . . ?
C23 C24 C25 C21 1.0(3) . . . 7_655 ?
